data_7152536
loop_
_publ_author_name
'Bertolasi, Valerio'
'Bortolini, Olga'
'Donvito, Adelaide'
'Fantin, Giancarlo'
'Fogagnolo, Marco'
'Giovannini, Pier Paolo'
'Massi, Alessandro'
'Pacifico, Salvatore'

_publ_section_title
;
 Unexpected reactivity of diaryl \a-diketones with thiazolium carbenes:
 discovery of a novel multicomponent reaction for the facile synthesis of
 1,4-thiazin-3-ones.
;
_journal_issue 32
_journal_name_full 'Organic &amp; biomolecular chemistry'
_journal_page_first 6579
_journal_page_last 6586
_journal_paper_doi 10.1039/c2ob25928a
_journal_volume 10
_journal_year 2012
_chemical_formula_moiety 'C18 H16 Br N O S'
_chemical_formula_sum 'C18 H16 Br N O S'
_chemical_formula_weight 374.29
_chemical_name_systematic
;
?
;
_space_group_IT_number 14
_symmetry_cell_setting monoclinic
_symmetry_space_group_name_Hall '-P 2ybc'
_symmetry_space_group_name_H-M 'P 1 21/c 1'
_atom_sites_solution_hydrogens difmap
_atom_sites_solution_primary direct
_atom_sites_solution_secondary difmap
_audit_creation_method SHELXL-97
_cell_angle_alpha 90.00
_cell_angle_beta 98.300(3)
_cell_angle_gamma 90.00
_cell_formula_units_Z 4
_cell_length_a 12.0158(5)
_cell_length_b 9.3261(4)
_cell_length_c 14.7056(6)
_cell_measurement_reflns_used 9687
_cell_measurement_temperature 295
_cell_measurement_theta_max 26.00
_cell_measurement_theta_min 4.37
_cell_volume 1630.66(12)
_computing_cell_refinement 'Denzo-SMN (otwinowski & Minor, 1997)'
_computing_data_collection 'COLLECT (Nonius, 1998)'
_computing_data_reduction 'Denzo-SMN (otwinowski & Minor, 1997)'
_computing_molecular_graphics 'ORTEPIII (Burnett & Johnson, 1996)'
_computing_publication_material 'SHELXL-97 (Sheldrick, 1997), PARST (Nardelli, 1995)'
_computing_structure_refinement 'SHELXL-97 (Sheldrick, 1997)'
_computing_structure_solution 'SIR97 (Altomare et al., 1999)'
_diffrn_ambient_temperature 295
_diffrn_measured_fraction_theta_full 0.979
_diffrn_measured_fraction_theta_max 0.979
_diffrn_measurement_device_type 'Nonius Kappa CCD'
_diffrn_measurement_method '\f scans and \w scans'
_diffrn_radiation_monochromator graphite
_diffrn_radiation_source 'fine-focus sealed tube'
_diffrn_radiation_type MoK\a
_diffrn_radiation_wavelength 0.71073
_diffrn_reflns_av_R_equivalents 0.0528
_diffrn_reflns_av_sigmaI/netI 0.0498
_diffrn_reflns_limit_h_max 14
_diffrn_reflns_limit_h_min -14
_diffrn_reflns_limit_k_max 11
_diffrn_reflns_limit_k_min -10
_diffrn_reflns_limit_l_max 18
_diffrn_reflns_limit_l_min -18
_diffrn_reflns_number 9687
_diffrn_reflns_theta_full 26.00
_diffrn_reflns_theta_max 26.00
_diffrn_reflns_theta_min 4.37
_exptl_absorpt_coefficient_mu 2.650
_exptl_absorpt_correction_T_max 0.859
_exptl_absorpt_correction_T_min 0.588
_exptl_absorpt_correction_type empirical
_exptl_absorpt_process_details 'SORTAV (R.H. Blessing, Acta Crystallogr., 1995, A51, 33)'
_exptl_crystal_colour colorless
_exptl_crystal_density_diffrn 1.525
_exptl_crystal_density_method 'not measured'
_exptl_crystal_description prismatic
_exptl_crystal_F_000 760
_exptl_crystal_size_max 0.29
_exptl_crystal_size_mid 0.18
_exptl_crystal_size_min 0.06
_refine_diff_density_max 0.256
_refine_diff_density_min -0.573
_refine_diff_density_rms 0.063
_refine_ls_extinction_method none
_refine_ls_goodness_of_fit_ref 1.051
_refine_ls_hydrogen_treatment refall
_refine_ls_matrix_type full
_refine_ls_number_parameters 263
_refine_ls_number_reflns 3147
_refine_ls_number_restraints 0
_refine_ls_restrained_S_all 1.051
_refine_ls_R_factor_all 0.0688
_refine_ls_R_factor_gt 0.0438
_refine_ls_shift/su_max 0.001
_refine_ls_shift/su_mean 0.000
_refine_ls_structure_factor_coef Fsqd
_refine_ls_weighting_details 'calc w=1/[\s^2^(Fo^2^)+(0.0528P)^2^+0.2560P] where P=(Fo^2^+2Fc^2^)/3'
_refine_ls_weighting_scheme calc
_refine_ls_wR_factor_gt 0.0982
_refine_ls_wR_factor_ref 0.1098
_reflns_number_gt 2242
_reflns_number_total 3147
_reflns_threshold_expression I>2sigma(I)
_cod_data_source_file c2ob25928a.txt
_cod_data_source_block 16b
_cod_depositor_comments
;
The following automatic conversions were performed:

'_symmetry_cell_setting' value 'Monoclinic' changed to 'monoclinic'
according to /home/saulius/struct/CIF-dictionaries/cif_core.dic
dictionary named 'cif_core.dic' version 2.4.1 from 2010-06-29.

Automatic conversion script
Id: cif_fix_values 1891 2012-01-12 08:04:46Z andrius 
;
_cod_original_sg_symbol_H-M 'P 21/c'
_cod_database_code 7152536

loop_
_symmetry_equiv_pos_as_xyz
'x, y, z'
'-x, y+1/2, -z+1/2'
'-x, -y, -z'
'x, -y-1/2, z-1/2'

loop_
_atom_site_label
_atom_site_type_symbol
_atom_site_fract_x
_atom_site_fract_y
_atom_site_fract_z
_atom_site_U_iso_or_equiv
_atom_site_adp_type
_atom_site_occupancy
_atom_site_symmetry_multiplicity
_atom_site_calc_flag
N1 N 0.21457(18) 0.2396(2) 0.99360(15) 0.0452(5) Uani 1 1 d
C1 C 0.1415(2) 0.2113(3) 0.91494(18) 0.0461(6) Uani 1 1 d
O1 O 0.16918(17) 0.1416(2) 0.85153(13) 0.0606(5) Uani 1 1 d
C2 C 0.0247(2) 0.2774(3) 0.90791(18) 0.0462(6) Uani 1 1 d
S1 S -0.03483(6) 0.24058(9) 1.01264(5) 0.0544(2) Uani 1 1 d
C3 C 0.0772(3) 0.3059(3) 1.08974(19) 0.0499(7) Uani 1 1 d
C4 C 0.1825(2) 0.3048(3) 1.07321(18) 0.0472(6) Uani 1 1 d
C5 C 0.2743(3) 0.3698(5) 1.1408(3) 0.0649(9) Uani 1 1 d
C6 C 0.3336(2) 0.1982(4) 0.9945(2) 0.0514(7) Uani 1 1 d
C7 C 0.3698(2) 0.0709(3) 1.05443(18) 0.0480(7) Uani 1 1 d
C8 C 0.3075(3) -0.0536(4) 1.0490(2) 0.0610(8) Uani 1 1 d
C9 C 0.3453(4) -0.1709(5) 1.1017(3) 0.0775(11) Uani 1 1 d
C10 C 0.4456(4) -0.1644(5) 1.1605(3) 0.0827(13) Uani 1 1 d
C11 C 0.5084(4) -0.0415(5) 1.1658(3) 0.0831(12) Uani 1 1 d
C12 C 0.4703(3) 0.0760(4) 1.1136(2) 0.0664(9) Uani 1 1 d
C13 C -0.0571(2) 0.2215(3) 0.82835(17) 0.0437(6) Uani 1 1 d
C14 C -0.0823(3) 0.0766(3) 0.8199(2) 0.0523(7) Uani 1 1 d
C15 C -0.1642(3) 0.0265(4) 0.7514(2) 0.0563(8) Uani 1 1 d
C16 C -0.2212(2) 0.1228(3) 0.69085(18) 0.0527(7) Uani 1 1 d
C17 C -0.1963(3) 0.2672(4) 0.6962(2) 0.0554(8) Uani 1 1 d
C18 C -0.1139(2) 0.3166(3) 0.76465(18) 0.0483(6) Uani 1 1 d
Br1 Br -0.33816(3) 0.05626(5) 0.60053(3) 0.0885(2) Uani 1 1 d
H2 H 0.036(2) 0.387(3) 0.9040(16) 0.038(6) Uiso 1 1 d
H3 H 0.058(2) 0.337(3) 1.146(2) 0.050(8) Uiso 1 1 d
H51 H 0.308(3) 0.445(4) 1.114(2) 0.069(11) Uiso 1 1 d
H52 H 0.240(3) 0.407(4) 1.191(3) 0.078(11) Uiso 1 1 d
H53 H 0.333(3) 0.305(5) 1.161(2) 0.081(11) Uiso 1 1 d
H61 H 0.342(2) 0.179(3) 0.934(2) 0.050(8) Uiso 1 1 d
H62 H 0.379(2) 0.280(3) 1.0142(19) 0.050(8) Uiso 1 1 d
H8 H 0.239(3) -0.054(3) 1.008(2) 0.072(10) Uiso 1 1 d
H9 H 0.301(4) -0.254(5) 1.095(3) 0.099(14) Uiso 1 1 d
H10 H 0.471(3) -0.250(5) 1.194(3) 0.096(13) Uiso 1 1 d
H11 H 0.582(4) -0.037(5) 1.216(3) 0.114(15) Uiso 1 1 d
H12 H 0.516(3) 0.171(5) 1.118(3) 0.098(13) Uiso 1 1 d
H14 H -0.046(2) 0.011(4) 0.862(2) 0.056(8) Uiso 1 1 d
H15 H -0.187(2) -0.071(4) 0.747(2) 0.057(8) Uiso 1 1 d
H17 H -0.232(2) 0.328(3) 0.654(2) 0.054(8) Uiso 1 1 d
H18 H -0.095(3) 0.417(4) 0.766(2) 0.065(9) Uiso 1 1 d

loop_
_atom_site_aniso_label
_atom_site_aniso_U_11
_atom_site_aniso_U_22
_atom_site_aniso_U_33
_atom_site_aniso_U_23
_atom_site_aniso_U_13
_atom_site_aniso_U_12
N1 0.0451(12) 0.0455(14) 0.0441(11) -0.0004(10) 0.0035(10) 0.0031(10)
C1 0.0516(15) 0.0423(17) 0.0452(14) 0.0035(12) 0.0089(12) 0.0027(12)
O1 0.0597(12) 0.0747(16) 0.0476(11) -0.0124(10) 0.0082(9) 0.0105(11)
C2 0.0531(15) 0.0392(18) 0.0461(14) 0.0015(11) 0.0066(12) 0.0029(12)
S1 0.0516(4) 0.0647(5) 0.0473(4) -0.0048(3) 0.0082(3) -0.0040(3)
C3 0.0614(19) 0.0481(18) 0.0394(14) -0.0059(12) 0.0049(13) 0.0031(14)
C4 0.0560(17) 0.0395(16) 0.0443(14) -0.0013(11) 0.0013(12) 0.0027(12)
C5 0.060(2) 0.067(3) 0.064(2) -0.0185(19) -0.0010(18) -0.003(2)
C6 0.0472(16) 0.055(2) 0.0524(17) 0.0027(14) 0.0082(14) -0.0029(14)
C7 0.0442(14) 0.0531(19) 0.0472(15) -0.0014(12) 0.0084(12) 0.0047(13)
C8 0.0559(18) 0.060(2) 0.0653(19) 0.0044(15) 0.0040(16) 0.0006(16)
C9 0.085(3) 0.059(3) 0.092(3) 0.011(2) 0.028(2) 0.008(2)
C10 0.093(3) 0.083(3) 0.075(2) 0.025(2) 0.024(2) 0.038(3)
C11 0.075(2) 0.100(4) 0.069(2) 0.009(2) -0.007(2) 0.027(2)
C12 0.0542(17) 0.072(3) 0.069(2) -0.0045(17) -0.0033(16) 0.0072(17)
C13 0.0498(14) 0.0398(17) 0.0411(13) 0.0003(11) 0.0048(11) 0.0043(12)
C14 0.0635(17) 0.0419(18) 0.0494(16) 0.0037(13) 0.0016(14) 0.0107(14)
C15 0.072(2) 0.0399(19) 0.0562(17) -0.0074(13) 0.0075(15) 0.0005(15)
C16 0.0605(17) 0.052(2) 0.0435(14) -0.0115(13) 0.0012(13) 0.0072(15)
C17 0.0634(18) 0.057(2) 0.0440(15) 0.0065(14) 0.0009(14) 0.0132(15)
C18 0.0564(16) 0.0402(18) 0.0477(15) 0.0019(12) 0.0058(13) 0.0057(13)
Br1 0.0924(3) 0.0850(3) 0.0773(3) -0.0293(2) -0.0248(2) 0.0073(2)

loop_
_atom_type_symbol
_atom_type_description
_atom_type_scat_dispersion_real
_atom_type_scat_dispersion_imag
_atom_type_scat_source
C C 0.0033 0.0016 'International Tables Vol C Tables 4.2.6.8 and 6.1.1.4'
H H 0.0000 0.0000 'International Tables Vol C Tables 4.2.6.8 and 6.1.1.4'
Br Br -0.2901 2.4595 'International Tables Vol C Tables 4.2.6.8 and 6.1.1.4'
N N 0.0061 0.0033 'International Tables Vol C Tables 4.2.6.8 and 6.1.1.4'
O O 0.0106 0.0060 'International Tables Vol C Tables 4.2.6.8 and 6.1.1.4'
S S 0.1246 0.1234 'International Tables Vol C Tables 4.2.6.8 and 6.1.1.4'

loop_
_geom_angle_atom_site_label_1
_geom_angle_atom_site_label_2
_geom_angle_atom_site_label_3
_geom_angle
C1 N1 C4 124.0(2)
C1 N1 C6 117.2(2)
C4 N1 C6 118.7(2)
O1 C1 N1 122.3(2)
O1 C1 C2 120.9(2)
N1 C1 C2 116.8(2)
C13 C2 C1 113.8(2)
C13 C2 S1 107.45(19)
C1 C2 S1 109.66(18)
C13 C2 H2 112.0(13)
C1 C2 H2 106.0(13)
S1 C2 H2 107.7(13)
C3 S1 C2 97.11(14)
C4 C3 S1 123.2(2)
C4 C3 H3 121.7(17)
S1 C3 H3 114.9(17)
C3 C4 N1 122.4(2)
C3 C4 C5 120.4(3)
N1 C4 C5 117.2(3)
C4 C5 H51 110(2)
C4 C5 H52 108(2)
H51 C5 H52 109(3)
C4 C5 H53 113(2)
H51 C5 H53 105(3)
H52 C5 H53 112(3)
N1 C6 C7 114.1(2)
N1 C6 H61 106.3(17)
C7 C6 H61 110.3(19)
N1 C6 H62 107.5(17)
C7 C6 H62 110.4(18)
H61 C6 H62 108(2)
C8 C7 C12 118.9(3)
C8 C7 C6 121.5(3)
C12 C7 C6 119.5(3)
C7 C8 C9 120.3(3)
C7 C8 H8 117(2)
C9 C8 H8 122(2)
C10 C9 C8 120.3(4)
C10 C9 H9 122(3)
C8 C9 H9 117(3)
C11 C10 C9 119.8(4)
C11 C10 H10 122(2)
C9 C10 H10 118(3)
C10 C11 C12 119.9(4)
C10 C11 H11 118(2)
C12 C11 H11 122(3)
C11 C12 C7 120.8(4)
C11 C12 H12 121(2)
C7 C12 H12 118(2)
C14 C13 C18 118.7(3)
C14 C13 C2 121.1(2)
C18 C13 C2 120.2(3)
C15 C14 C13 121.2(3)
C15 C14 H14 118(2)
C13 C14 H14 120(2)
C16 C15 C14 119.1(3)
C16 C15 H15 118.1(18)
C14 C15 H15 122.6(18)
C15 C16 C17 121.1(3)
C15 C16 Br1 119.4(2)
C17 C16 Br1 119.6(2)
C16 C17 C18 119.5(3)
C16 C17 H17 119.9(19)
C18 C17 H17 120.5(19)
C17 C18 C13 120.4(3)
C17 C18 H18 119.1(19)
C13 C18 H18 120.5(19)

loop_
_geom_bond_atom_site_label_1
_geom_bond_atom_site_label_2
_geom_bond_distance
N1 C1 1.373(3)
N1 C4 1.421(3)
N1 C6 1.480(4)
C1 O1 1.222(3)
C1 C2 1.523(4)
C2 C13 1.508(4)
C2 S1 1.822(3)
C2 H2 1.03(3)
S1 C3 1.740(3)
C3 C4 1.322(4)
C3 H3 0.94(3)
C4 C5 1.502(4)
C5 H51 0.92(4)
C5 H52 0.96(4)
C5 H53 0.95(4)
C6 C7 1.504(4)
C6 H61 0.92(3)
C6 H62 0.95(3)
C7 C8 1.377(4)
C7 C12 1.384(4)
C8 C9 1.379(5)
C8 H8 0.95(4)
C9 C10 1.379(6)
C9 H9 0.94(5)
C10 C11 1.369(6)
C10 H10 0.97(4)
C11 C12 1.378(5)
C11 H11 1.07(5)
C12 H12 1.03(5)
C13 C14 1.386(4)
C13 C18 1.395(4)
C14 C15 1.384(4)
C14 H14 0.93(3)
C15 C16 1.376(4)
C15 H15 0.95(3)
C16 C17 1.380(4)
C16 Br1 1.893(3)
C17 C18 1.384(4)
C17 H17 0.90(3)
C18 H18 0.97(4)
